data_7713974
loop_
_publ_author_name
'Dey, Atanu'
'Ali, Junaid'
'MOORTHY, SHRUTI'
'Flores-Gonzalez, Jessica'
'Pointillart, Fabrice'
'Singh, Saurabh Kumar'
'Chandrasekhar, Vadapalli'

_publ_section_title
;
 Field Induced Single Ion Magnet Behavior in CoII Complexes in Distorted
 Square Pyramidal Geometry
;
_journal_name_full 'Dalton Transactions'
_journal_paper_doi 10.1039/D3DT01769A
_journal_year 2023
_chemical_formula_moiety 'C35 H43 Co N5 Se2'
_chemical_formula_sum 'C35 H43 Co N5 Se2'
_chemical_formula_weight 750.59
_space_group_crystal_system monoclinic
_space_group_IT_number 15
_space_group_name_Hall '-C 2yc'
_space_group_name_H-M_alt 'C 1 2/c 1'
_atom_sites_solution_hydrogens geom
_atom_sites_solution_primary dual
_audit_creation_date 2022-01-12
_audit_creation_method
;
Olex2 1.3-ac4
(compiled 2018.12.18 svn.r3554 for Rigaku Oxford Diffraction, GUI svn.r1)
;
_audit_update_record
;
2023-06-07 deposited with the CCDC.	2023-09-18 downloaded from the CCDC.
;
_cell_angle_alpha 90
_cell_angle_beta 103.171(4)
_cell_angle_gamma 90
_cell_formula_units_Z 8
_cell_length_a 42.1187(17)
_cell_length_b 9.1323(4)
_cell_length_c 20.1316(9)
_cell_measurement_reflns_used 12524
_cell_measurement_temperature 293
_cell_measurement_theta_max 24.0800
_cell_measurement_theta_min 2.9740
_cell_volume 7539.7(6)
_computing_cell_refinement 'CrysAlisPro 1.171.39.29d (Rigaku OD, 2017)'
_computing_data_collection 'CrysAlisPro 1.171.39.29d (Rigaku OD, 2017)'
_computing_data_reduction 'CrysAlisPro 1.171.39.29d (Rigaku OD, 2017)'
_computing_molecular_graphics 'Olex2 (Dolomanov et al., 2009)'
_computing_publication_material 'Olex2 (Dolomanov et al., 2009)'
_computing_structure_refinement 'ShelXL (Sheldrick, 2015)'
_computing_structure_solution 'ShelXT (Sheldrick, 2015)'
_diffrn_ambient_environment N~2~
_diffrn_ambient_temperature 293
_diffrn_detector 'CCD plate'
_diffrn_measured_fraction_theta_full 0.995
_diffrn_measured_fraction_theta_max 0.866
_diffrn_measurement_details
;
List of Runs (angles in degrees, time in seconds):

  # Type    Start    End  Width  t~exp~   \w     \q     \k     \f   Frames
#--------------------------------------------------------------------------
  1  \w      6.00  31.08   0.38  142.15    --    7.10 -16.00 164.00   66
  2  \w    -75.00 -48.78   0.38  142.15    --    7.10 -16.00 164.00   69
  3  \w     65.00  90.08   0.38  142.15    --    7.10  77.00-180.00   66
  4  \w     58.00  86.50   0.38  142.15    --    7.10  77.00 120.00   75
  5  \w    -23.00  14.24   0.38  142.15    --   -7.50 -57.00   0.00   98
  6  \w    -36.00  79.14   0.38  142.15    --   -7.50  38.00  90.00  303
  7  \w    -34.00  51.12   0.38  142.15    --   -7.50  57.00   0.00  224
  8  \w    -31.00  -6.68   0.38  142.15    --   -7.50  16.00 -25.00   64
;
_diffrn_measurement_device 'four-circle diffractometer'
_diffrn_measurement_device_type 'XtaLAB AFC12 (RINC): Kappa single'
_diffrn_measurement_method '\w scans'
_diffrn_orient_matrix_type 'CrysAlisPro convention (1999,Acta A55,543-557)'
_diffrn_orient_matrix_UB_11 0.0014582000
_diffrn_orient_matrix_UB_12 0.0064514000
_diffrn_orient_matrix_UB_13 0.0356886000
_diffrn_orient_matrix_UB_21 0.0168281000
_diffrn_orient_matrix_UB_22 0.0157605000
_diffrn_orient_matrix_UB_23 0.0045776000
_diffrn_orient_matrix_UB_31 -0.0036394000
_diffrn_orient_matrix_UB_32 0.0757519000
_diffrn_orient_matrix_UB_33 -0.0039791000
_diffrn_radiation_monochromator graphite
_diffrn_radiation_probe x-ray
_diffrn_radiation_type MoK\a
_diffrn_radiation_wavelength 0.71073
_diffrn_reflns_av_R_equivalents 0.0336
_diffrn_reflns_av_unetI/netI 0.0399
_diffrn_reflns_Laue_measured_fraction_full 0.995
_diffrn_reflns_Laue_measured_fraction_max 0.866
_diffrn_reflns_limit_h_max 54
_diffrn_reflns_limit_h_min -54
_diffrn_reflns_limit_k_max 11
_diffrn_reflns_limit_k_min -12
_diffrn_reflns_limit_l_max 27
_diffrn_reflns_limit_l_min -24
_diffrn_reflns_number 35083
_diffrn_reflns_point_group_measured_fraction_full 0.995
_diffrn_reflns_point_group_measured_fraction_max 0.866
_diffrn_reflns_theta_full 25.242
_diffrn_reflns_theta_max 28.966
_diffrn_reflns_theta_min 2.751
_diffrn_source 'fine-focus sealed X-ray tube'
_diffrn_source_type 'Enhance (Mo) X-ray Source'
_exptl_absorpt_coefficient_mu 2.415
_exptl_absorpt_correction_T_max 1.00000
_exptl_absorpt_correction_T_min 0.52193
_exptl_absorpt_correction_type multi-scan
_exptl_absorpt_process_details
;
CrysAlisPro 1.171.39.29d (Rigaku Oxford Diffraction, 2017)
Empirical absorption correction using spherical harmonics,
 implemented in SCALE3 ABSPACK scaling algorithm.
;
_exptl_crystal_colour deepblue
_exptl_crystal_colour_primary deepblue
_exptl_crystal_density_diffrn 1.322
_exptl_crystal_description block
_exptl_crystal_F_000 3064
_exptl_crystal_size_max 0.2
_exptl_crystal_size_mid 0.16
_exptl_crystal_size_min 0.12
_refine_diff_density_max 1.009
_refine_diff_density_min -0.609
_refine_diff_density_rms 0.056
_refine_ls_extinction_method none
_refine_ls_goodness_of_fit_ref 0.960
_refine_ls_hydrogen_treatment constr
_refine_ls_matrix_type full
_refine_ls_number_parameters 398
_refine_ls_number_reflns 8666
_refine_ls_number_restraints 0
_refine_ls_restrained_S_all 0.960
_refine_ls_R_factor_all 0.0884
_refine_ls_R_factor_gt 0.0455
_refine_ls_shift/su_max 0.001
_refine_ls_shift/su_mean 0.000
_refine_ls_structure_factor_coef Fsqd
_refine_ls_weighting_details 'w=1/[\s^2^(Fo^2^)+(0.0776P)^2^+6.5003P] where P=(Fo^2^+2Fc^2^)/3'
_refine_ls_weighting_scheme calc
_refine_ls_wR_factor_gt 0.1236
_refine_ls_wR_factor_ref 0.1421
_reflns_Friedel_coverage 0.000
_reflns_number_gt 5305
_reflns_number_total 8666
_reflns_threshold_expression 'I > 2\s(I)'
_cod_data_source_file d3dt01769a2.cif
_cod_data_source_block aj1904
_cod_database_code 7713974
_shelx_shelxl_version_number 2018/3
_chemical_oxdiff_formula 'C H N Se Co'
_shelx_space_group_comment
;
The symmetry employed for this shelxl refinement is uniquely defined
by the following loop, which should always be used as a source of
symmetry information in preference to the above space-group names.
They are only intended as comments.
;
_shelx_estimated_absorpt_t_max 0.760
_shelx_estimated_absorpt_t_min 0.644
_reflns_odcompleteness_completeness 99.09
_reflns_odcompleteness_iscentric 1
_reflns_odcompleteness_theta 26.32
_olex2_refinement_description
;
1. Others
 Fixed Uiso: H3(0.08) H4(0.075) H2(0.075) H21A(0.114) H21B(0.114) H21C(0.114)
 H31(0.101) H25(0.1) H19A(0.127) H19B(0.127) H19C(0.127) H28(0.109) H14(0.105)
 H9(0.127) H10(0.109) H16(0.105) H15(0.116) H8(0.121) H22(0.131) H27A(0.182)
 H27B(0.182) H27C(0.182) H30A(0.186) H30B(0.186) H30C(0.186) H32A(0.196)
 H32B(0.196) H32C(0.196) H33A(0.179) H33B(0.179) H33C(0.179) H23A(0.196)
 H23B(0.196) H23C(0.196) H26A(0.174) H26B(0.174) H26C(0.174) H24A(0.226)
 H24B(0.226) H24C(0.226) H29A(0.229) H29B(0.229) H29C(0.229)
 Fixed X: H3(0.413284) H4(0.440145) H2(0.367989) H21A(0.444811) H21B(0.470639)
 H21C(0.454916) H31(0.45381) H25(0.353313) H19A(0.300869) H19B(0.331217)
 H19C(0.311813) H28(0.376891) H14(0.400959) H9(0.237492) H10(0.280656)
 H16(0.465802) H15(0.438965) H8(0.238661) H22(0.306188) H27A(0.313355)
 H27B(0.346575) H27C(0.316182) H30A(0.338178) H30B(0.329141) H30C(0.344684)
 H32A(0.458212) H32B(0.465965) H32C(0.430502) H33A(0.501849) H33B(0.508422)
 H33C(0.506704) H23A(0.270641) H23B(0.264135) H23C(0.240568) H26A(0.359257)
 H26B(0.374285) H26C(0.340224) H24A(0.25112) H24B(0.276483) H24C(0.286879)
 H29A(0.386926) H29B(0.375196) H29C(0.411136)
 Fixed Y: H3(0.210349) H4(0.176467) H2(0.361645) H21A(0.103333) H21B(0.228785)
 H21C(0.196936) H31(0.568045) H25(0.817157) H19A(0.605405) H19B(0.598055)
 H19C(0.455) H28(0.19465) H14(0.246232) H9(0.87803) H10(0.991965) H16(0.560346)
 H15(0.409189) H8(0.631482) H22(0.395888) H27A(1.058005) H27B(1.01804)
 H27C(0.915999) H30A(0.313603) H30B(0.148773) H30C(0.197898) H32A(0.771354)
 H32B(0.810149) H32C(0.765013) H33A(0.457687) H33B(0.613885) H33C(0.591548)
 H23A(0.371725) H23B(0.245819) H23C(0.380775) H26A(0.937891) H26B(1.029664)
 H26C(1.072593) H24A(0.416137) H24B(0.287713) H24C(0.444458) H29A(0.014233)
 H29B(-0.037329) H29C(0.016751)
 Fixed Z: H3(0.661713) H4(0.574364) H2(0.645453) H21A(0.454928) H21B(0.47479)
 H21C(0.397801) H31(0.418199) H25(0.517814) H19A(0.555305) H19B(0.617005)
 H19C(0.590719) H28(0.340186) H14(0.181186) H9(0.354202) H10(0.424371)
 H16(0.248752) H15(0.163305) H8(0.334941) H22(0.398553) H27A(0.533706)
 H27B(0.583536) H27C(0.578425) H30A(0.25397) H30B(0.261249) H30C(0.201095)
 H32A(0.316238) H32B(0.394128) H32C(0.356592) H33A(0.400183) H33B(0.43271)
 H33C(0.354761) H23A(0.470617) H23B(0.416269) H23C(0.408384) H26A(0.416212)
 H26B(0.481631) H26C(0.435891) H24A(0.289536) H24B(0.300947) H24C(0.282248)
 H29A(0.233375) H29B(0.298109) H29C(0.305168)
;
_smtbx_masks_void_probe_radius 1.2
_smtbx_masks_void_truncation_radius 1.2
_olex2_submission_special_instructions 'No special instructions were received'
_oxdiff_exptl_absorpt_empirical_details
;
Empirical correction (ABSPACK) includes:
- Absorption correction using spherical harmonics
- Frame scaling
;
_oxdiff_exptl_absorpt_empirical_full_max 1.430
_oxdiff_exptl_absorpt_empirical_full_min 0.669

loop_
_space_group_symop_operation_xyz
'x, y, z'
'-x, y, -z+1/2'
'x+1/2, y+1/2, z'
'-x+1/2, y+1/2, -z+1/2'
'-x, -y, -z'
'x, -y, z-1/2'
'-x+1/2, -y+1/2, -z'
'x+1/2, -y+1/2, z-1/2'

loop_
_atom_site_label
_atom_site_type_symbol
_atom_site_fract_x
_atom_site_fract_y
_atom_site_fract_z
_atom_site_U_iso_or_equiv
_atom_site_adp_type
_atom_site_occupancy
_atom_site_site_symmetry_order
_atom_site_calc_flag
_atom_site_refinement_flags_posn
_atom_site_refinement_flags_adp
_atom_site_refinement_flags_occupancy
_atom_site_disorder_assembly
_atom_site_disorder_group
Co1 Co 0.37625(2) 0.54473(4) 0.41926(2) 0.05147(14) Uani 1 1 d . . . . .
Se2 Se 0.45810(2) 0.85894(5) 0.56469(2) 0.08699(17) Uani 1 1 d . . . . .
Se1 Se 0.31355(2) 0.75126(6) 0.20992(2) 0.09829(19) Uani 1 1 d . . . . .
N1 N 0.38600(5) 0.4058(3) 0.50073(12) 0.0487(5) Uani 1 1 d . . . . .
N3 N 0.33674(6) 0.5753(3) 0.46902(13) 0.0521(6) Uani 1 1 d . . . . .
N2 N 0.41032(6) 0.3892(3) 0.39648(12) 0.0517(6) Uani 1 1 d . . . . .
N5 N 0.40704(7) 0.6885(3) 0.47457(15) 0.0642(7) Uani 1 1 d . . . . .
N4 N 0.35613(7) 0.6224(3) 0.32979(15) 0.0673(7) Uani 1 1 d . . . . .
C35 C 0.42706(8) 0.7559(3) 0.51035(17) 0.0553(7) Uani 1 1 d . . . . .
C5 C 0.41131(7) 0.3149(3) 0.50828(15) 0.0525(7) Uani 1 1 d . . . . .
C1 C 0.36972(7) 0.4235(3) 0.54996(15) 0.0521(7) Uani 1 1 d . . . . .
C20 C 0.42442(7) 0.3054(4) 0.44529(16) 0.0551(7) Uani 1 1 d . . . . .
C18 C 0.34092(7) 0.5220(4) 0.52913(16) 0.0558(7) Uani 1 1 d . . . . .
C3 C 0.40611(8) 0.2588(4) 0.62039(17) 0.0667(9) Uani 1 1 d . . . . .
H3 H 0.413284 0.210349 0.661713 0.080 Uiso 1 1 calc R . . . .
C4 C 0.42231(8) 0.2390(4) 0.56874(16) 0.0626(8) Uani 1 1 d . . . . .
H4 H 0.440145 0.176467 0.574364 0.075 Uiso 1 1 calc R . . . .
C12 C 0.41966(8) 0.3893(4) 0.33185(16) 0.0590(8) Uani 1 1 d . . . . .
C34 C 0.33937(8) 0.6729(4) 0.28216(18) 0.0624(8) Uani 1 1 d . . . . .
C6 C 0.30862(7) 0.6627(4) 0.43951(16) 0.0600(8) Uani 1 1 d . . . . .
C2 C 0.37932(8) 0.3500(4) 0.61119(16) 0.0624(8) Uani 1 1 d . . . . .
H2 H 0.367989 0.361645 0.645453 0.075 Uiso 1 1 calc R . . . .
C13 C 0.40334(9) 0.2964(4) 0.28079(18) 0.0713(9) Uani 1 1 d . . . . .
C11 C 0.30881(9) 0.8125(4) 0.45126(19) 0.0689(9) Uani 1 1 d . . . . .
C17 C 0.44339(9) 0.4896(4) 0.32166(19) 0.0710(10) Uani 1 1 d . . . . .
C21 C 0.45107(9) 0.1991(5) 0.44300(19) 0.0760(10) Uani 1 1 d . . . . .
H21A H 0.444811 0.103333 0.454928 0.114 Uiso 1 1 calc GR . . . .
H21B H 0.470639 0.228785 0.474790 0.114 Uiso 1 1 calc GR . . . .
H21C H 0.454916 0.196936 0.397801 0.114 Uiso 1 1 calc GR . . . .
C31 C 0.46138(10) 0.5902(4) 0.3767(2) 0.0840(12) Uani 1 1 d . . . . .
H31 H 0.453810 0.568045 0.418199 0.101 Uiso 1 1 calc R . . . .
C25 C 0.33747(11) 0.8913(4) 0.4963(2) 0.0833(11) Uani 1 1 d . . . . .
H25 H 0.353313 0.817157 0.517814 0.100 Uiso 1 1 calc R . . . .
C19 C 0.31927(10) 0.5474(5) 0.5773(2) 0.0845(12) Uani 1 1 d . . . . .
H19A H 0.300869 0.605405 0.555305 0.127 Uiso 1 1 calc GR . . . .
H19B H 0.331217 0.598055 0.617005 0.127 Uiso 1 1 calc GR . . . .
H19C H 0.311813 0.455000 0.590719 0.127 Uiso 1 1 calc GR . . . .
C28 C 0.37835(11) 0.1864(5) 0.2924(2) 0.0909(12) Uani 1 1 d . . . . .
H28 H 0.376891 0.194650 0.340186 0.109 Uiso 1 1 calc R . . . .
C7 C 0.28291(8) 0.5916(5) 0.3952(2) 0.0806(11) Uani 1 1 d . . . . .
C14 C 0.41137(11) 0.3067(6) 0.2167(2) 0.0878(12) Uani 1 1 d . . . . .
H14 H 0.400959 0.246232 0.181186 0.105 Uiso 1 1 calc R . . . .
C9 C 0.25563(11) 0.8236(7) 0.3754(3) 0.1055(17) Uani 1 1 d . . . . .
H9 H 0.237492 0.878030 0.354202 0.127 Uiso 1 1 calc R . . . .
C10 C 0.28138(11) 0.8914(5) 0.4177(2) 0.0905(13) Uani 1 1 d . . . . .
H10 H 0.280656 0.991965 0.424371 0.109 Uiso 1 1 calc R . . . .
C16 C 0.45026(11) 0.4950(5) 0.2572(2) 0.0872(12) Uani 1 1 d . . . . .
H16 H 0.465802 0.560346 0.248752 0.105 Uiso 1 1 calc R . . . .
C15 C 0.43416(12) 0.4040(6) 0.2061(2) 0.0970(14) Uani 1 1 d . . . . .
H15 H 0.438965 0.409189 0.163305 0.116 Uiso 1 1 calc R . . . .
C8 C 0.25634(9) 0.6760(7) 0.3641(2) 0.1010(15) Uani 1 1 d . . . . .
H8 H 0.238661 0.631482 0.334941 0.121 Uiso 1 1 calc R . . . .
C22 C 0.28364(11) 0.4290(6) 0.3819(3) 0.1093(17) Uani 1 1 d . . . . .
H22 H 0.306188 0.395888 0.398553 0.131 Uiso 1 1 calc R . . . .
C27 C 0.32746(16) 0.9791(6) 0.5533(3) 0.1211(18) Uani 1 1 d . . . . .
H27A H 0.313355 1.058005 0.533706 0.182 Uiso 1 1 calc GR . . . .
H27B H 0.346575 1.018040 0.583536 0.182 Uiso 1 1 calc GR . . . .
H27C H 0.316182 0.915999 0.578425 0.182 Uiso 1 1 calc GR . . . .
C30 C 0.34446(12) 0.2142(6) 0.2481(3) 0.1237(18) Uani 1 1 d . . . . .
H30A H 0.338178 0.313603 0.253970 0.186 Uiso 1 1 calc GR . . . .
H30B H 0.329141 0.148773 0.261249 0.186 Uiso 1 1 calc GR . . . .
H30C H 0.344684 0.197898 0.201095 0.186 Uiso 1 1 calc GR . . . .
C32 C 0.45328(17) 0.7486(5) 0.3593(3) 0.131(2) Uani 1 1 d . . . . .
H32A H 0.458212 0.771354 0.316238 0.196 Uiso 1 1 calc GR . . . .
H32B H 0.465965 0.810149 0.394128 0.196 Uiso 1 1 calc GR . . . .
H32C H 0.430502 0.765013 0.356592 0.196 Uiso 1 1 calc GR . . . .
C33 C 0.49798(11) 0.5606(7) 0.3926(3) 0.1191(18) Uani 1 1 d . . . . .
H33A H 0.501849 0.457687 0.400183 0.179 Uiso 1 1 calc GR . . . .
H33B H 0.508422 0.613885 0.432710 0.179 Uiso 1 1 calc GR . . . .
H33C H 0.506704 0.591548 0.354761 0.179 Uiso 1 1 calc GR . . . .
C23 C 0.26283(16) 0.3495(6) 0.4231(3) 0.130(2) Uani 1 1 d . . . . .
H23A H 0.270641 0.371725 0.470617 0.196 Uiso 1 1 calc GR . . . .
H23B H 0.264135 0.245819 0.416269 0.196 Uiso 1 1 calc GR . . . .
H23C H 0.240568 0.380775 0.408384 0.196 Uiso 1 1 calc GR . . . .
C26 C 0.35441(13) 0.9924(5) 0.4535(3) 0.1157(16) Uani 1 1 d . . . . .
H26A H 0.359257 0.937891 0.416212 0.174 Uiso 1 1 calc GR . . . .
H26B H 0.374285 1.029664 0.481631 0.174 Uiso 1 1 calc GR . . . .
H26C H 0.340224 1.072593 0.435891 0.174 Uiso 1 1 calc GR . . . .
C24 C 0.27361(13) 0.3908(8) 0.3068(3) 0.151(3) Uani 1 1 d . . . . .
H24A H 0.251120 0.416137 0.289536 0.226 Uiso 1 1 calc GR . . . .
H24B H 0.276483 0.287713 0.300947 0.226 Uiso 1 1 calc GR . . . .
H24C H 0.286879 0.444458 0.282248 0.226 Uiso 1 1 calc GR . . . .
C29 C 0.38887(15) 0.0306(6) 0.2812(4) 0.153(3) Uani 1 1 d . . . . .
H29A H 0.386926 0.014233 0.233375 0.229 Uiso 1 1 calc GR . . . .
H29B H 0.375196 -0.037329 0.298109 0.229 Uiso 1 1 calc GR . . . .
H29C H 0.411136 0.016751 0.305168 0.229 Uiso 1 1 calc GR . . . .

loop_
_atom_site_aniso_label
_atom_site_aniso_U_11
_atom_site_aniso_U_22
_atom_site_aniso_U_33
_atom_site_aniso_U_23
_atom_site_aniso_U_13
_atom_site_aniso_U_12
Co1 0.0444(2) 0.0605(3) 0.0539(2) 0.00603(19) 0.02033(17) 0.00609(18)
Se2 0.0817(3) 0.0833(3) 0.0849(3) 0.0014(2) -0.0039(2) -0.0020(2)
Se1 0.0821(3) 0.1401(4) 0.0665(3) 0.0029(2) 0.0041(2) 0.0490(3)
N1 0.0416(12) 0.0584(14) 0.0491(13) 0.0031(11) 0.0169(10) 0.0007(11)
N3 0.0424(13) 0.0579(14) 0.0606(15) -0.0026(12) 0.0212(11) 0.0028(11)
N2 0.0473(13) 0.0614(14) 0.0519(14) 0.0073(12) 0.0226(11) 0.0058(12)
N5 0.0521(15) 0.0670(17) 0.0782(19) 0.0007(15) 0.0248(14) -0.0017(14)
N4 0.0570(16) 0.085(2) 0.0634(17) 0.0103(15) 0.0217(14) 0.0164(15)
C35 0.0543(18) 0.0514(17) 0.066(2) 0.0069(16) 0.0263(16) 0.0111(15)
C5 0.0435(15) 0.0614(18) 0.0552(17) 0.0064(15) 0.0164(13) 0.0003(14)
C1 0.0507(16) 0.0604(17) 0.0507(16) -0.0016(14) 0.0227(13) -0.0057(14)
C20 0.0485(16) 0.0645(18) 0.0577(18) 0.0111(16) 0.0233(14) 0.0065(15)
C18 0.0530(17) 0.0641(19) 0.0563(18) -0.0032(15) 0.0251(14) -0.0005(15)
C3 0.063(2) 0.088(2) 0.0513(18) 0.0153(17) 0.0164(15) 0.0041(18)
C4 0.0546(18) 0.075(2) 0.0588(19) 0.0141(16) 0.0143(15) 0.0055(16)
C12 0.0581(18) 0.071(2) 0.0552(18) 0.0145(16) 0.0277(15) 0.0212(16)
C34 0.0519(18) 0.078(2) 0.064(2) -0.0043(18) 0.0264(16) 0.0144(17)
C6 0.0483(17) 0.076(2) 0.0627(19) 0.0049(17) 0.0271(15) 0.0130(16)
C2 0.0602(19) 0.080(2) 0.0511(17) -0.0006(17) 0.0221(15) -0.0050(17)
C13 0.072(2) 0.091(2) 0.0545(19) 0.0133(19) 0.0225(17) 0.018(2)
C11 0.068(2) 0.074(2) 0.074(2) 0.0094(19) 0.0357(18) 0.0171(19)
C17 0.069(2) 0.078(2) 0.080(2) 0.019(2) 0.0470(19) 0.0208(19)
C21 0.064(2) 0.098(3) 0.074(2) 0.024(2) 0.0329(18) 0.032(2)
C31 0.088(3) 0.077(2) 0.109(3) 0.000(2) 0.067(3) -0.003(2)
C25 0.093(3) 0.061(2) 0.099(3) -0.004(2) 0.029(2) 0.013(2)
C19 0.088(3) 0.103(3) 0.078(2) 0.009(2) 0.052(2) 0.023(2)
C28 0.097(3) 0.118(3) 0.056(2) -0.006(2) 0.014(2) -0.010(3)
C7 0.0445(18) 0.108(3) 0.091(3) -0.013(2) 0.0203(18) 0.009(2)
C14 0.094(3) 0.117(3) 0.055(2) 0.004(2) 0.024(2) 0.026(3)
C9 0.070(3) 0.160(5) 0.092(3) 0.028(3) 0.030(2) 0.055(3)
C10 0.087(3) 0.097(3) 0.097(3) 0.022(3) 0.041(3) 0.040(3)
C16 0.092(3) 0.100(3) 0.089(3) 0.023(3) 0.061(2) 0.020(2)
C15 0.108(3) 0.125(4) 0.076(3) 0.030(3) 0.059(3) 0.037(3)
C8 0.047(2) 0.155(5) 0.099(3) -0.005(3) 0.014(2) 0.022(3)
C22 0.055(2) 0.112(4) 0.150(5) -0.037(3) 0.000(3) -0.002(2)
C27 0.160(5) 0.097(3) 0.109(4) -0.018(3) 0.037(4) 0.023(3)
C30 0.089(3) 0.129(4) 0.148(5) -0.017(4) 0.016(3) 0.007(3)
C32 0.179(6) 0.083(3) 0.167(5) 0.013(3) 0.115(5) 0.000(3)
C33 0.084(3) 0.146(4) 0.146(5) -0.034(4) 0.065(3) -0.021(3)
C23 0.136(5) 0.112(4) 0.126(4) -0.007(3) -0.005(4) -0.009(4)
C26 0.118(4) 0.090(3) 0.146(5) 0.002(3) 0.043(3) -0.018(3)
C24 0.098(4) 0.192(6) 0.177(6) -0.098(5) 0.062(4) -0.064(4)
C29 0.119(5) 0.107(4) 0.218(7) 0.046(4) 0.012(5) 0.005(4)

loop_
_atom_type_symbol
_atom_type_description
_atom_type_scat_dispersion_real
_atom_type_scat_dispersion_imag
_atom_type_scat_source
C C 0.0033 0.0016 'International Tables Vol C Tables 4.2.6.8 and 6.1.1.4'
H H 0.0000 0.0000 'International Tables Vol C Tables 4.2.6.8 and 6.1.1.4'
Co Co 0.3494 0.9721 'International Tables Vol C Tables 4.2.6.8 and 6.1.1.4'
N N 0.0061 0.0033 'International Tables Vol C Tables 4.2.6.8 and 6.1.1.4'
Se Se -0.0929 2.2259 'International Tables Vol C Tables 4.2.6.8 and 6.1.1.4'

loop_
_geom_angle_atom_site_label_1
_geom_angle_atom_site_label_2
_geom_angle_atom_site_label_3
_geom_angle
_geom_angle_site_symmetry_1
_geom_angle_site_symmetry_3
_geom_angle_publ_flag
N1 Co1 N3 75.00(9) . . ?
N1 Co1 N2 74.80(9) . . ?
N2 Co1 N3 144.53(10) . . ?
N5 Co1 N1 88.54(11) . . ?
N5 Co1 N3 97.37(10) . . ?
N5 Co1 N2 100.02(10) . . ?
N4 Co1 N1 159.78(12) . . ?
N4 Co1 N3 99.46(10) . . ?
N4 Co1 N2 102.45(10) . . ?
N4 Co1 N5 111.58(13) . . ?
C5 N1 Co1 119.24(18) . . ?
C5 N1 C1 121.5(3) . . ?
C1 N1 Co1 118.5(2) . . ?
C18 N3 Co1 116.0(2) . . ?
C18 N3 C6 121.7(2) . . ?
C6 N3 Co1 122.12(19) . . ?
C20 N2 Co1 116.65(19) . . ?
C20 N2 C12 121.2(2) . . ?
C12 N2 Co1 121.76(18) . . ?
C35 N5 Co1 171.1(3) . . ?
C34 N4 Co1 167.3(3) . . ?
N5 C35 Se2 179.3(3) . . ?
N1 C5 C20 112.3(3) . . ?
N1 C5 C4 120.7(3) . . ?
C4 C5 C20 127.0(3) . . ?
N1 C1 C18 112.7(3) . . ?
N1 C1 C2 120.5(3) . . ?
C2 C1 C18 126.7(3) . . ?
N2 C20 C5 114.8(3) . . ?
N2 C20 C21 125.9(3) . . ?
C21 C20 C5 119.3(3) . . ?
N3 C18 C1 115.1(2) . . ?
N3 C18 C19 125.7(3) . . ?
C1 C18 C19 119.2(3) . . ?
C4 C3 H3 119.8 . . ?
C4 C3 C2 120.5(3) . . ?
C2 C3 H3 119.8 . . ?
C5 C4 H4 120.9 . . ?
C3 C4 C5 118.2(3) . . ?
C3 C4 H4 120.9 . . ?
C13 C12 N2 118.4(3) . . ?
C13 C12 C17 122.6(3) . . ?
C17 C12 N2 118.8(3) . . ?
N4 C34 Se1 179.4(3) . . ?
C11 C6 N3 120.3(3) . . ?
C11 C6 C7 122.7(3) . . ?
C7 C6 N3 116.8(3) . . ?
C1 C2 H2 120.8 . . ?
C3 C2 C1 118.5(3) . . ?
C3 C2 H2 120.8 . . ?
C12 C13 C28 122.4(3) . . ?
C12 C13 C14 117.1(4) . . ?
C14 C13 C28 120.5(4) . . ?
C6 C11 C25 122.9(3) . . ?
C6 C11 C10 117.0(4) . . ?
C10 C11 C25 120.1(4) . . ?
C12 C17 C31 123.1(3) . . ?
C16 C17 C12 117.7(4) . . ?
C16 C17 C31 119.2(4) . . ?
C20 C21 H21A 109.5 . . ?
C20 C21 H21B 109.5 . . ?
C20 C21 H21C 109.5 . . ?
H21A C21 H21B 109.5 . . ?
H21A C21 H21C 109.5 . . ?
H21B C21 H21C 109.5 . . ?
C17 C31 H31 107.2 . . ?
C17 C31 C32 111.4(4) . . ?
C17 C31 C33 111.2(3) . . ?
C32 C31 H31 107.2 . . ?
C32 C31 C33 112.5(4) . . ?
C33 C31 H31 107.2 . . ?
C11 C25 H25 107.8 . . ?
C11 C25 C27 112.2(4) . . ?
C11 C25 C26 110.9(4) . . ?
C27 C25 H25 107.8 . . ?
C27 C25 C26 110.2(4) . . ?
C26 C25 H25 107.8 . . ?
C18 C19 H19A 109.5 . . ?
C18 C19 H19B 109.5 . . ?
C18 C19 H19C 109.5 . . ?
H19A C19 H19B 109.5 . . ?
H19A C19 H19C 109.5 . . ?
H19B C19 H19C 109.5 . . ?
C13 C28 H28 107.6 . . ?
C13 C28 C30 113.0(4) . . ?
C13 C28 C29 111.2(4) . . ?
C30 C28 H28 107.6 . . ?
C29 C28 H28 107.6 . . ?
C29 C28 C30 109.6(4) . . ?
C6 C7 C22 121.8(4) . . ?
C8 C7 C6 117.3(4) . . ?
C8 C7 C22 120.9(4) . . ?
C13 C14 H14 119.6 . . ?
C15 C14 C13 120.8(4) . . ?
C15 C14 H14 119.6 . . ?
C10 C9 H9 119.8 . . ?
C10 C9 C8 120.4(4) . . ?
C8 C9 H9 119.8 . . ?
C11 C10 H10 119.4 . . ?
C9 C10 C11 121.3(5) . . ?
C9 C10 H10 119.4 . . ?
C17 C16 H16 119.9 . . ?
C15 C16 C17 120.3(4) . . ?
C15 C16 H16 119.9 . . ?
C14 C15 C16 121.5(4) . . ?
C14 C15 H15 119.2 . . ?
C16 C15 H15 119.2 . . ?
C7 C8 H8 119.4 . . ?
C9 C8 C7 121.2(5) . . ?
C9 C8 H8 119.4 . . ?
C7 C22 H22 107.4 . . ?
C7 C22 C23 109.5(4) . . ?
C7 C22 C24 113.0(5) . . ?
C23 C22 H22 107.4 . . ?
C24 C22 H22 107.4 . . ?
C24 C22 C23 111.7(4) . . ?
C25 C27 H27A 109.5 . . ?
C25 C27 H27B 109.5 . . ?
C25 C27 H27C 109.5 . . ?
H27A C27 H27B 109.5 . . ?
H27A C27 H27C 109.5 . . ?
H27B C27 H27C 109.5 . . ?
C28 C30 H30A 109.5 . . ?
C28 C30 H30B 109.5 . . ?
C28 C30 H30C 109.5 . . ?
H30A C30 H30B 109.5 . . ?
H30A C30 H30C 109.5 . . ?
H30B C30 H30C 109.5 . . ?
C31 C32 H32A 109.5 . . ?
C31 C32 H32B 109.5 . . ?
C31 C32 H32C 109.5 . . ?
H32A C32 H32B 109.5 . . ?
H32A C32 H32C 109.5 . . ?
H32B C32 H32C 109.5 . . ?
C31 C33 H33A 109.5 . . ?
C31 C33 H33B 109.5 . . ?
C31 C33 H33C 109.5 . . ?
H33A C33 H33B 109.5 . . ?
H33A C33 H33C 109.5 . . ?
H33B C33 H33C 109.5 . . ?
C22 C23 H23A 109.5 . . ?
C22 C23 H23B 109.5 . . ?
C22 C23 H23C 109.5 . . ?
H23A C23 H23B 109.5 . . ?
H23A C23 H23C 109.5 . . ?
H23B C23 H23C 109.5 . . ?
C25 C26 H26A 109.5 . . ?
C25 C26 H26B 109.5 . . ?
C25 C26 H26C 109.5 . . ?
H26A C26 H26B 109.5 . . ?
H26A C26 H26C 109.5 . . ?
H26B C26 H26C 109.5 . . ?
C22 C24 H24A 109.5 . . ?
C22 C24 H24B 109.5 . . ?
C22 C24 H24C 109.5 . . ?
H24A C24 H24B 109.5 . . ?
H24A C24 H24C 109.5 . . ?
H24B C24 H24C 109.5 . . ?
C28 C29 H29A 109.5 . . ?
C28 C29 H29B 109.5 . . ?
C28 C29 H29C 109.5 . . ?
H29A C29 H29B 109.5 . . ?
H29A C29 H29C 109.5 . . ?
H29B C29 H29C 109.5 . . ?

loop_
_geom_bond_atom_site_label_1
_geom_bond_atom_site_label_2
_geom_bond_distance
_geom_bond_site_symmetry_2
_geom_bond_publ_flag
Co1 N1 2.040(2) . ?
Co1 N3 2.147(2) . ?
Co1 N2 2.142(2) . ?
Co1 N5 1.997(3) . ?
Co1 N4 1.942(3) . ?
Se2 C35 1.772(4) . ?
Se1 C34 1.758(4) . ?
N1 C5 1.332(4) . ?
N1 C1 1.337(3) . ?
N3 C18 1.279(4) . ?
N3 C6 1.439(4) . ?
N2 C20 1.280(4) . ?
N2 C12 1.443(4) . ?
N5 C35 1.154(4) . ?
N4 C34 1.150(4) . ?
C5 C20 1.497(4) . ?
C5 C4 1.385(4) . ?
C1 C18 1.492(4) . ?
C1 C2 1.381(4) . ?
C20 C21 1.492(4) . ?
C18 C19 1.494(4) . ?
C3 H3 0.9300 . ?
C3 C4 1.379(5) . ?
C3 C2 1.380(5) . ?
C4 H4 0.9300 . ?
C12 C13 1.389(5) . ?
C12 C17 1.405(5) . ?
C6 C11 1.388(5) . ?
C6 C7 1.396(5) . ?
C2 H2 0.9300 . ?
C13 C28 1.511(6) . ?
C13 C14 1.410(5) . ?
C11 C25 1.516(6) . ?
C11 C10 1.398(5) . ?
C17 C31 1.505(6) . ?
C17 C16 1.393(5) . ?
C21 H21A 0.9600 . ?
C21 H21B 0.9600 . ?
C21 H21C 0.9600 . ?
C31 H31 0.9800 . ?
C31 C32 1.509(6) . ?
C31 C33 1.526(6) . ?
C25 H25 0.9800 . ?
C25 C27 1.536(6) . ?
C25 C26 1.545(6) . ?
C19 H19A 0.9600 . ?
C19 H19B 0.9600 . ?
C19 H19C 0.9600 . ?
C28 H28 0.9800 . ?
C28 C30 1.523(6) . ?
C28 C29 1.522(7) . ?
C7 C8 1.385(6) . ?
C7 C22 1.511(6) . ?
C14 H14 0.9300 . ?
C14 C15 1.360(7) . ?
C9 H9 0.9300 . ?
C9 C10 1.365(7) . ?
C9 C8 1.369(8) . ?
C10 H10 0.9300 . ?
C16 H16 0.9300 . ?
C16 C15 1.375(7) . ?
C15 H15 0.9300 . ?
C8 H8 0.9300 . ?
C22 H22 0.9800 . ?
C22 C23 1.522(8) . ?
C22 C24 1.514(8) . ?
C27 H27A 0.9600 . ?
C27 H27B 0.9600 . ?
C27 H27C 0.9600 . ?
C30 H30A 0.9600 . ?
C30 H30B 0.9600 . ?
C30 H30C 0.9600 . ?
C32 H32A 0.9600 . ?
C32 H32B 0.9600 . ?
C32 H32C 0.9600 . ?
C33 H33A 0.9600 . ?
C33 H33B 0.9600 . ?
C33 H33C 0.9600 . ?
C23 H23A 0.9600 . ?
C23 H23B 0.9600 . ?
C23 H23C 0.9600 . ?
C26 H26A 0.9600 . ?
C26 H26B 0.9600 . ?
C26 H26C 0.9600 . ?
C24 H24A 0.9600 . ?
C24 H24B 0.9600 . ?
C24 H24C 0.9600 . ?
C29 H29A 0.9600 . ?
C29 H29B 0.9600 . ?
C29 H29C 0.9600 . ?

loop_
_smtbx_masks_void_nr
_smtbx_masks_void_average_x
_smtbx_masks_void_average_y
_smtbx_masks_void_average_z
_smtbx_masks_void_volume
_smtbx_masks_void_count_electrons
_smtbx_masks_void_content
1 0.000 0.486 0.750 118.8 20.5 ?
2 0.000 0.514 0.250 118.8 20.5 ?
3 0.500 0.014 0.250 118.8 20.5 ?
4 0.500 -0.014 0.750 118.8 20.5 ?
